data_2238882
loop_
_publ_author_name
'Ohba, Shigeru'
'Okazaki, Hayato'
'Ueda, Yuji'
'Hanaya, Kengo'
'Shoji, Mitsuru'
'Sugai, Takeshi'

_publ_section_title
;
 ({-})-Benzyl
 2,3-dideoxy-\b-<small>D</small>-<i>erythro</i>-hex-2-enopyranoside
;
_journal_issue 12
_journal_name_full 'Acta Crystallographica Section E'
_journal_page_first o1811
_journal_paper_doi 10.1107/S1600536813031140
_journal_volume 69
_journal_year 2013
_chemical_formula_moiety 'C13 H16 O4'
_chemical_formula_sum 'C13 H16 O4'
_chemical_formula_weight 236.26
_chemical_melting_point_gt 353
_chemical_melting_point_lt 354
_chemical_name_systematic
;
(-)-Benzyl 2,3-dideoxy-\b-<i>D</i>-<i>erythro</i>-hex-2-enopyranoside
;
_space_group_IT_number 4
_symmetry_cell_setting monoclinic
_symmetry_space_group_name_Hall 'P 2yb'
_symmetry_space_group_name_H-M 'P 1 21 1'
_atom_sites_solution_hydrogens geom
_atom_sites_solution_primary direct
_atom_sites_solution_secondary difmap
_cell_angle_alpha 90.0000
_cell_angle_beta 94.27(3)
_cell_angle_gamma 90.0000
_cell_formula_units_Z 2
_cell_length_a 19.500(9)
_cell_length_b 5.291(2)
_cell_length_c 6.0809(15)
_cell_measurement_reflns_used 25
_cell_measurement_temperature 292
_cell_measurement_theta_max 12.54
_cell_measurement_theta_min 10.07
_cell_volume 625.7(4)
_computing_cell_refinement
;
WinAFC Diffractometer Control Software (Rigaku, 1999)
;
_computing_data_collection
;
WinAFC Diffractometer Control Software (Rigaku, 1999)
;
_computing_data_reduction 'CrystalStructure (Rigaku, 2010)'
_computing_molecular_graphics 'ORTEPII (Johnson, 1976)'
_computing_publication_material 'CrystalStructure (Rigaku, 2010)'
_computing_structure_refinement 'SHELXL97 (Sheldrick, 2008)'
_computing_structure_solution 'SIR92 (Altomare <i>et al.</i>, 1993)'
_diffrn_ambient_temperature 292
_diffrn_measured_fraction_theta_full 0.997
_diffrn_measured_fraction_theta_max 0.997
_diffrn_measurement_device_type 'Rigaku AFC-7R'
_diffrn_measurement_method \w-2\q
_diffrn_radiation_monochromator 'graphite plate'
_diffrn_radiation_source 'Rigaku rotating Mo anode'
_diffrn_radiation_type 'Mo K\a'
_diffrn_radiation_wavelength 0.71069
_diffrn_reflns_av_R_equivalents 0.0344
_diffrn_reflns_limit_h_max 25
_diffrn_reflns_limit_h_min -9
_diffrn_reflns_limit_k_max 6
_diffrn_reflns_limit_k_min 0
_diffrn_reflns_limit_l_max 7
_diffrn_reflns_limit_l_min -7
_diffrn_reflns_number 1713
_diffrn_reflns_theta_full 27.50
_diffrn_reflns_theta_max 27.50
_diffrn_standards_decay_% 0.763
_diffrn_standards_interval_count 150
_diffrn_standards_number 3
_exptl_absorpt_coefficient_mu 0.093
_exptl_absorpt_correction_type none
_exptl_crystal_colour colorless
_exptl_crystal_density_diffrn 1.254
_exptl_crystal_density_method 'not measured'
_exptl_crystal_description plate
_exptl_crystal_F_000 252.00
_exptl_crystal_size_max 0.60
_exptl_crystal_size_mid 0.40
_exptl_crystal_size_min 0.20
_refine_diff_density_max 0.160
_refine_diff_density_min -0.170
_refine_ls_abs_structure_details 'see text'
_refine_ls_extinction_method none
_refine_ls_goodness_of_fit_ref 1.044
_refine_ls_hydrogen_treatment constr
_refine_ls_matrix_type full
_refine_ls_number_parameters 193
_refine_ls_number_reflns 1579
_refine_ls_number_restraints 33
_refine_ls_R_factor_gt 0.0563
_refine_ls_shift/su_max 0.001
_refine_ls_structure_factor_coef Fsqd
_refine_ls_weighting_details 'w = 1/[\s^2^(Fo^2^)+(0.1473P)^2^+0.0601P] where P=(Fo^2^+2Fc^2^)/3'
_refine_ls_weighting_scheme calc
_refine_ls_wR_factor_ref 0.2547
_reflns_number_gt 786
_reflns_number_total 1585
_reflns_threshold_expression F^2^>2\s(F^2^)
_cod_data_source_file is5321.cif
_cod_data_source_block I
_cod_database_code 2238882

loop_
_symmetry_equiv_pos_site_id
_symmetry_equiv_pos_as_xyz
1 +X,+Y,+Z
2 -X,1/2+Y,-Z

loop_
_atom_site_type_symbol
_atom_site_label
_atom_site_fract_x
_atom_site_fract_y
_atom_site_fract_z
_atom_site_U_iso_or_equiv
_atom_site_adp_type
_atom_site_calc_flag
_atom_site_refinement_flags
_atom_site_occupancy
_atom_site_symmetry_multiplicity
_atom_site_disorder_group
O O1 0.3098(2) 0.1914(7) 0.7411(7) 0.0920(13) Uani d . 1.0 2 .
O O2 0.4326(4) -0.2905(9) 0.9178(11) 0.152(3) Uani d . 1.0 2 .
O O3 0.4652(2) 0.2679(10) 0.7637(8) 0.0988(14) Uani d . 1.0 2 .
O O4A 0.2323(7) 0.485(3) 0.5340(18) 0.090(4) Uani d . 0.589(9) 2 1
O O4B 0.2402(8) 0.476(4) 0.638(2) 0.068(4) Uani d . 0.411(9) 2 2
C C5 0.3777(5) -0.1093(15) 0.9332(13) 0.116(3) Uani d . 1.0 2 .
C C6 0.3606(3) 0.0062(11) 0.7108(10) 0.0822(15) Uani d . 1.0 2 .
C C7 0.4216(3) 0.1300(14) 0.6082(9) 0.0837(16) Uani d . 1.0 2 .
C C8 0.3960(3) 0.2985(17) 0.4253(8) 0.0933(19) Uani d . 1.0 2 .
C C9 0.3317(3) 0.3656(15) 0.3939(10) 0.096(2) Uani d . 1.0 2 .
C C10 0.2796(3) 0.2768(14) 0.5335(12) 0.0946(17) Uani d . 1.0 2 .
C C11A 0.1683(5) 0.409(3) 0.605(3) 0.097(4) Uani d . 0.589(9) 2 1
C C11B 0.1941(7) 0.406(4) 0.797(4) 0.107(6) Uani d . 0.411(9) 2 2
C C12A 0.1400(7) 0.603(3) 0.754(2) 0.078(4) Uani d . 0.589(9) 2 1
C C12B 0.1432(11) 0.611(4) 0.826(4) 0.078(4) Uani d . 0.411(9) 2 2
C C13A 0.1743(7) 0.635(3) 0.960(2) 0.108(4) Uani d . 0.589(9) 2 1
C C13B 0.1432(12) 0.747(5) 1.019(4) 0.108(4) Uani d . 0.411(9) 2 2
C C14A 0.1520(9) 0.811(4) 1.107(3) 0.153(8) Uani d . 0.589(9) 2 1
C C14B 0.0960(16) 0.938(7) 1.038(5) 0.153(8) Uani d . 0.411(9) 2 2
C C15A 0.0936(10) 0.947(4) 1.041(3) 0.143(8) Uani d . 0.589(9) 2 1
C C15B 0.0485(15) 0.990(5) 0.867(4) 0.143(8) Uani d . 0.411(9) 2 2
C C16A 0.0592(8) 0.927(3) 0.837(3) 0.109(4) Uani d . 0.589(9) 2 1
C C16B 0.0481(10) 0.852(4) 0.674(3) 0.109(4) Uani d . 0.411(9) 2 2
C C17A 0.0842(9) 0.750(3) 0.696(3) 0.095(4) Uani d . 0.589(9) 2 1
C C17B 0.0940(15) 0.661(5) 0.659(5) 0.095(4) Uani d . 0.411(9) 2 2
H H2 0.4679 -0.2355 0.9822 0.1820 Uiso calc R 1.0 2 .
H H3 0.4543 0.4176 0.7592 0.1185 Uiso calc R 1.0 2 .
H H51 0.3919 0.0215 1.0387 0.1391 Uiso calc R 1.0 2 .
H H52 0.3374 -0.1926 0.9836 0.1391 Uiso calc R 1.0 2 .
H H6 0.3411 -0.1243 0.6103 0.0986 Uiso calc R 1.0 2 .
H H7 0.4491 -0.0040 0.5463 0.1005 Uiso calc R 1.0 2 .
H H8 0.4271 0.3589 0.3291 0.1120 Uiso calc R 1.0 2 .
H H9 0.3188 0.4743 0.2779 0.1150 Uiso calc R 1.0 2 .
H H10A 0.2558 0.1336 0.4596 0.1135 Uiso calc R 0.589(9) 2 1
H H10B 0.2496 0.1490 0.4601 0.1135 Uiso calc R 0.411(9) 2 2
H H11A 0.1737 0.2499 0.6832 0.1165 Uiso calc R 0.589(9) 2 1
H H11B 0.1361 0.3836 0.4779 0.1165 Uiso calc R 0.589(9) 2 1
H H11C 0.2197 0.3725 0.9365 0.1280 Uiso calc R 0.411(9) 2 2
H H11D 0.1701 0.2528 0.7494 0.1280 Uiso calc R 0.411(9) 2 2
H H13A 0.2127 0.5360 1.0006 0.1298 Uiso calc R 0.589(9) 2 1
H H13B 0.1750 0.7105 1.1365 0.1298 Uiso calc R 0.411(9) 2 2
H H14A 0.1753 0.8367 1.2442 0.1836 Uiso calc R 0.589(9) 2 1
H H14B 0.0965 1.0323 1.1672 0.1836 Uiso calc R 0.411(9) 2 2
H H15A 0.0767 1.0598 1.1409 0.1720 Uiso calc R 0.589(9) 2 1
H H15B 0.0164 1.1182 0.8812 0.1720 Uiso calc R 0.411(9) 2 2
H H16A 0.0211 1.0264 0.7962 0.1307 Uiso calc R 0.589(9) 2 1
H H16B 0.0168 0.8893 0.5555 0.1307 Uiso calc R 0.411(9) 2 2
H H17A 0.0621 0.7311 0.5564 0.1141 Uiso calc R 0.589(9) 2 1
H H17B 0.0920 0.5625 0.5324 0.1141 Uiso calc R 0.411(9) 2 2

loop_
_atom_site_aniso_label
_atom_site_aniso_U_11
_atom_site_aniso_U_22
_atom_site_aniso_U_33
_atom_site_aniso_U_12
_atom_site_aniso_U_13
_atom_site_aniso_U_23
O1 0.089(3) 0.071(3) 0.121(3) 0.007(2) 0.040(3) -0.013(3)
O2 0.198(6) 0.072(3) 0.169(5) 0.023(4) -0.094(5) -0.033(3)
O3 0.083(3) 0.091(3) 0.117(3) 0.003(3) -0.029(2) -0.023(3)
O4A 0.079(6) 0.079(5) 0.111(8) 0.007(5) 0.009(7) 0.007(8)
O4B 0.051(6) 0.067(6) 0.087(9) 0.012(5) 0.010(7) 0.010(9)
C5 0.132(6) 0.088(5) 0.128(5) 0.001(5) 0.010(5) 0.019(5)
C6 0.089(4) 0.060(3) 0.097(4) 0.007(3) 0.003(3) -0.022(3)
C7 0.076(3) 0.093(4) 0.082(3) 0.020(3) 0.000(3) -0.032(3)
C8 0.080(4) 0.128(6) 0.073(3) 0.004(4) 0.012(3) -0.012(4)
C9 0.086(4) 0.118(6) 0.083(3) 0.005(4) -0.001(3) -0.008(4)
C10 0.067(3) 0.075(4) 0.141(5) 0.010(4) 0.005(4) -0.015(4)
C11A 0.057(5) 0.094(8) 0.141(9) -0.013(6) 0.016(6) -0.026(8)
C11B 0.060(8) 0.116(13) 0.146(15) 0.024(9) 0.023(9) 0.042(13)
C12A 0.062(4) 0.084(4) 0.088(10) 0.003(4) 0.002(6) 0.018(6)
C12B 0.062(4) 0.084(4) 0.088(10) 0.003(4) 0.002(6) 0.018(6)
C13A 0.107(9) 0.109(10) 0.106(8) 0.002(7) -0.009(7) 0.000(8)
C13B 0.107(9) 0.109(10) 0.106(8) 0.002(7) -0.009(7) 0.000(8)
C14A 0.159(14) 0.19(2) 0.107(10) -0.077(16) 0.007(9) -0.040(11)
C14B 0.159(14) 0.19(2) 0.107(10) -0.077(16) 0.007(9) -0.040(11)
C15A 0.169(16) 0.104(10) 0.171(17) 0.018(11) 0.109(13) 0.011(11)
C15B 0.169(16) 0.104(10) 0.171(17) 0.018(11) 0.109(13) 0.011(11)
C16A 0.096(7) 0.100(9) 0.134(11) 0.022(7) 0.031(8) -0.012(7)
C16B 0.096(7) 0.100(9) 0.134(11) 0.022(7) 0.031(8) -0.012(7)
C17A 0.076(7) 0.087(13) 0.121(7) 0.032(8) 0.004(6) 0.004(8)
C17B 0.076(7) 0.087(13) 0.121(7) 0.032(8) 0.004(6) 0.004(8)

loop_
_atom_type_symbol
_atom_type_description
_atom_type_scat_dispersion_real
_atom_type_scat_dispersion_imag
_atom_type_scat_source
O O 0.0106 0.0060
;
International Tables for Crystallography
(1992, Vol. C, Tables 4.2.6.8 and 6.1.1.4)
;
C C 0.0033 0.0016
;
International Tables for Crystallography
(1992, Vol. C, Tables 4.2.6.8 and 6.1.1.4)
;
H H 0.0000 0.0000
;
International Tables for Crystallography
(1992, Vol. C, Table 6.1.1.4)
;

loop_
_geom_angle_atom_site_label_1
_geom_angle_atom_site_label_2
_geom_angle_atom_site_label_3
_geom_angle
_geom_angle_publ_flag
C6 O1 C10 110.5(5) no
C10 O4A C11A 111.4(12) no
C10 O4B C11B 118.8(16) no
O2 C5 C6 109.1(7) no
O1 C6 C5 106.0(6) no
O1 C6 C7 109.3(5) no
C5 C6 C7 114.5(6) no
O3 C7 C6 113.1(5) no
O3 C7 C8 109.9(6) no
C6 C7 C8 109.5(5) no
C7 C8 C9 122.7(6) no
C8 C9 C10 122.3(6) no
O1 C10 O4A 117.6(7) no
O1 C10 O4B 92.3(7) no
O1 C10 C9 111.1(5) no
O4A C10 C9 103.3(8) no
O4B C10 C9 115.4(9) no
O4A C11A C12A 111.4(11) no
O4B C11B C12B 110.7(18) no
C11A C12A C13A 117.0(12) no
C11A C12A C17A 123.9(12) no
C13A C12A C17A 119.1(14) no
C11B C12B C13B 121.7(19) no
C11B C12B C17B 119(2) no
C13B C12B C17B 119(2) no
C12A C13A C14A 120.7(13) no
C12B C13B C14B 120(2) no
C13A C14A C15A 117.1(15) no
C13B C14B C15B 120(3) no
C14A C15A C16A 124.1(18) no
C14B C15B C16B 120(3) no
C15A C16A C17A 116.3(15) no
C15B C16B C17B 119(2) no
C12A C17A C16A 122.6(15) no
C12B C17B C16B 122(3) no
C5 O2 H2 109.474 no
C7 O3 H3 109.475 no
O2 C5 H51 109.847 no
O2 C5 H52 109.853 no
C6 C5 H51 109.854 no
C6 C5 H52 109.864 no
H51 C5 H52 108.286 no
O1 C6 H6 108.978 no
C5 C6 H6 108.981 no
C7 C6 H6 108.989 no
O3 C7 H7 108.061 no
C6 C7 H7 108.071 no
C8 C7 H7 108.069 no
C7 C8 H8 118.624 no
C9 C8 H8 118.631 no
C8 C9 H9 118.863 no
C10 C9 H9 118.877 no
O1 C10 H10A 108.127 no
O1 C10 H10B 112.184 no
O4A C10 H10A 108.127 no
O4B C10 H10B 112.183 no
C9 C10 H10A 108.128 no
C9 C10 H10B 112.184 no
O4A C11A H11A 109.342 no
O4A C11A H11B 109.349 no
C12A C11A H11A 109.342 no
C12A C11A H11B 109.335 no
H11A C11A H11B 107.980 no
O4B C11B H11C 109.503 no
O4B C11B H11D 109.498 no
C12B C11B H11C 109.496 no
C12B C11B H11D 109.495 no
H11C C11B H11D 108.069 no
C12A C13A H13A 119.650 no
C14A C13A H13A 119.655 no
C12B C13B H13B 120.088 no
C14B C13B H13B 120.082 no
C13A C14A H14A 121.432 no
C15A C14A H14A 121.427 no
C13B C14B H14B 119.853 no
C15B C14B H14B 119.850 no
C14A C15A H15A 117.945 no
C16A C15A H15A 117.953 no
C14B C15B H15B 120.031 no
C16B C15B H15B 120.027 no
C15A C16A H16A 121.839 no
C17A C16A H16A 121.842 no
C15B C16B H16B 120.433 no
C17B C16B H16B 120.424 no
C12A C17A H17A 118.712 no
C16A C17A H17A 118.718 no
C12B C17B H17B 119.115 no
C16B C17B H17B 119.099 no

loop_
_geom_bond_atom_site_label_1
_geom_bond_atom_site_label_2
_geom_bond_distance
_geom_bond_publ_flag
O1 C6 1.416(8) no
O1 C10 1.426(8) no
O2 C5 1.445(11) no
O3 C7 1.424(8) no
O4A C10 1.438(17) no
O4A C11A 1.409(18) no
O4B C10 1.477(19) no
O4B C11B 1.42(3) no
C5 C6 1.499(10) no
C6 C7 1.531(9) no
C7 C8 1.483(9) no
C8 C9 1.304(9) no
C9 C10 1.449(9) no
C11A C12A 1.499(19) no
C11B C12B 1.49(3) no
C12A C13A 1.388(18) no
C12A C17A 1.36(3) no
C12B C13B 1.38(3) no
C12B C17B 1.37(4) no
C13A C14A 1.38(3) no
C13B C14B 1.38(4) no
C14A C15A 1.38(3) no
C14B C15B 1.37(4) no
C15A C16A 1.37(3) no
C15B C16B 1.39(3) no
C16A C17A 1.38(3) no
C16B C17B 1.36(4) no
O2 H2 0.820 no
O3 H3 0.820 no
C5 H51 0.970 no
C5 H52 0.970 no
C6 H6 0.980 no
C7 H7 0.980 no
C8 H8 0.930 no
C9 H9 0.930 no
C10 H10A 0.980 no
C10 H10B 0.980 no
C11A H11A 0.970 no
C11A H11B 0.970 no
C11B H11C 0.970 no
C11B H11D 0.970 no
C13A H13A 0.930 no
C13B H13B 0.930 no
C14A H14A 0.930 no
C14B H14B 0.930 no
C15A H15A 0.930 no
C15B H15B 0.930 no
C16A H16A 0.930 no
C16B H16B 0.930 no
C17A H17A 0.930 no
C17B H17B 0.930 no

loop_
_geom_hbond_atom_site_label_D
_geom_hbond_atom_site_label_H
_geom_hbond_atom_site_label_A
_geom_hbond_site_symmetry_A
_geom_hbond_distance_DH
_geom_hbond_distance_HA
_geom_hbond_distance_DA
_geom_hbond_angle_DHA
_geom_hbond_publ_flag
O2 H2 O3 2_647 0.82 1.95 2.692(8) 151 yes
O3 H3 O2 1_565 0.82 1.89 2.614(8) 147 yes

loop_
_geom_torsion_atom_site_label_1
_geom_torsion_atom_site_label_2
_geom_torsion_atom_site_label_3
_geom_torsion_atom_site_label_4
_geom_torsion
_geom_torsion_publ_flag
C6 O1 C10 O4A -173.3(5) no
C6 O1 C10 O4B -173.0(4) no
C6 O1 C10 C9 -54.6(6) no
C10 O1 C6 C5 -168.0(4) no
C10 O1 C6 C7 68.1(5) no
C10 O4A C11A C12A 139.3(9) no
C11A O4A C10 O1 -74.9(11) no
C11A O4A C10 O4B -75.6(14) no
C11A O4A C10 C9 162.3(9) no
C10 O4B C11B C12B -160.8(10) no
C11B O4B C10 O1 -58.0(13) no
C11B O4B C10 O4A 121(3) no
C11B O4B C10 C9 -172.7(11) no
O2 C5 C6 O1 -176.5(5) no
O2 C5 C6 C7 -56.0(7) no
O1 C6 C7 O3 77.9(6) no
O1 C6 C7 C8 -45.0(6) no
C5 C6 C7 O3 -40.7(8) no
C5 C6 C7 C8 -163.7(5) no
O3 C7 C8 C9 -111.7(7) no
C6 C7 C8 C9 13.0(9) no
C7 C8 C9 C10 -1.1(11) no
C8 C9 C10 O1 20.8(10) no
C8 C9 C10 O4A 147.8(7) no
C8 C9 C10 O4B 124.1(7) no
O4A C11A C12A C13A -68.8(15) no
O4A C11A C12A C17A 109.9(13) no
O4B C11B C12B C13B -111.9(19) no
O4B C11B C12B C17B 70(2) no
C11A C12A C13A C14A 179.4(11) no
C11A C12A C17A C16A 179.8(12) no
C13A C12A C17A C16A -2(3) no
C17A C12A C13A C14A 1(2) no
C11B C12B C13B C14B 178.8(17) no
C11B C12B C17B C16B -177.4(19) no
C13B C12B C17B C16B 4(4) no
C17B C12B C13B C14B -3(4) no
C12A C13A C14A C15A 2(3) no
C12B C13B C14B C15B 1(4) no
C13A C14A C15A C16A -3(3) no
C13B C14B C15B C16B -1(5) no
C14A C15A C16A C17A 3(3) no
C14B C15B C16B C17B 2(4) no
C15A C16A C17A C12A 0(3) no
C15B C16B C17B C12B -4(4) no
